data_7017703
loop_
_publ_author_name
'Chandrasekhar, Vadapalli'
'Dey, Atanu'
'Senapati, Tapas'
'Sa\~nudo, E Carolina'

_publ_section_title
;
 Distorted cubic tetranuclear vanadium(IV) phosphonate cages:
 double-four-ring (D4R) containing transition metal ion phosphonate cages.
;
_journal_issue 3
_journal_name_full 'Dalton transactions (Cambridge, England : 2003)'
_journal_page_first 799
_journal_page_last 803
_journal_paper_doi 10.1039/c1dt11347j
_journal_volume 41
_journal_year 2012
_chemical_formula_moiety 'C44 H64 Cl12 N16 O16 P4 V4'
_chemical_formula_sum 'C44 H64 Cl12 N16 O16 P4 V4'
_chemical_formula_weight 1826.16
_chemical_name_systematic
;
?
;
_space_group_IT_number 19
_symmetry_cell_setting orthorhombic
_symmetry_space_group_name_Hall 'P 2ac 2ab'
_symmetry_space_group_name_H-M 'P 21 21 21'
_atom_sites_solution_hydrogens geom
_atom_sites_solution_primary direct
_atom_sites_solution_secondary difmap
_audit_creation_method SHELXL-97
_cell_angle_alpha 90.00
_cell_angle_beta 90.00
_cell_angle_gamma 90.00
_cell_formula_units_Z 4
_cell_length_a 15.595(4)
_cell_length_b 15.799(3)
_cell_length_c 30.128(5)
_cell_measurement_reflns_used 6869
_cell_measurement_temperature 100(2)
_cell_measurement_theta_max 27.56
_cell_measurement_theta_min 2.58
_cell_volume 7423(3)
_computing_cell_refinement 'Bruker SMART'
_computing_data_collection 'Bruker SMART'
_computing_data_reduction 'Bruker SAINT'
_computing_molecular_graphics 'Bruker SHELXTL'
_computing_publication_material 'Bruker SHELXTL'
_computing_structure_refinement 'Bruker SHELXTL'
_computing_structure_solution 'Bruker SHELXTL'
_diffrn_ambient_temperature 100(2)
_diffrn_measured_fraction_theta_full 0.994
_diffrn_measured_fraction_theta_max 0.994
_diffrn_measurement_device_type 'CCD area detector'
_diffrn_measurement_method 'phi and omega scans'
_diffrn_radiation_monochromator graphite
_diffrn_radiation_source 'fine-focus sealed tube'
_diffrn_radiation_type MoK\a
_diffrn_radiation_wavelength 0.71069
_diffrn_reflns_av_R_equivalents 0.0425
_diffrn_reflns_av_sigmaI/netI 0.0491
_diffrn_reflns_limit_h_max 10
_diffrn_reflns_limit_h_min -18
_diffrn_reflns_limit_k_max 18
_diffrn_reflns_limit_k_min -19
_diffrn_reflns_limit_l_max 36
_diffrn_reflns_limit_l_min -36
_diffrn_reflns_number 39354
_diffrn_reflns_theta_full 25.50
_diffrn_reflns_theta_max 25.50
_diffrn_reflns_theta_min 1.96
_exptl_absorpt_coefficient_mu 1.075
_exptl_absorpt_correction_T_max 0.938
_exptl_absorpt_correction_T_min 0.914
_exptl_absorpt_correction_type empirical
_exptl_absorpt_process_details sadabs
_exptl_crystal_colour blue
_exptl_crystal_density_diffrn 1.634
_exptl_crystal_density_method 'not measured'
_exptl_crystal_description block
_exptl_crystal_F_000 3696
_exptl_crystal_size_max 0.09
_exptl_crystal_size_mid 0.07
_exptl_crystal_size_min 0.06
_refine_diff_density_max 0.629
_refine_diff_density_min -0.303
_refine_diff_density_rms 0.075
_refine_ls_abs_structure_details 'Flack H D (1983), Acta Cryst. A39, 876-881'
_refine_ls_abs_structure_Flack -0.024(14)
_refine_ls_extinction_method none
_refine_ls_goodness_of_fit_ref 1.042
_refine_ls_hydrogen_treatment constr
_refine_ls_matrix_type full
_refine_ls_number_parameters 881
_refine_ls_number_reflns 13685
_refine_ls_number_restraints 0
_refine_ls_restrained_S_all 1.042
_refine_ls_R_factor_all 0.0406
_refine_ls_R_factor_gt 0.0364
_refine_ls_shift/su_max 0.001
_refine_ls_shift/su_mean 0.000
_refine_ls_structure_factor_coef Fsqd
_refine_ls_weighting_details 'calc w=1/[\s^2^(Fo^2^)+(0.0442P)^2^+0.0000P] where P=(Fo^2^+2Fc^2^)/3'
_refine_ls_weighting_scheme calc
_refine_ls_wR_factor_gt 0.0820
_refine_ls_wR_factor_ref 0.0847
_reflns_number_gt 12578
_reflns_number_total 13685
_reflns_threshold_expression >2sigma(I)
_cod_data_source_file c1dt11347j.txt
_cod_data_source_block Complex_1
_cod_depositor_comments
;
The following automatic conversions were performed:

'_symmetry_cell_setting' value 'Orthorhombic' changed to
'orthorhombic' according to
/home/saulius/struct/CIF-dictionaries/cif_core.dic dictionary named
'cif_core.dic' version 2.4.1 from 2010-06-29.

Automatic conversion script
Id: cif_fix_values 1715 2011-07-08 13:25:40Z adriana 
;
_cod_original_cell_volume 7423(4)
_cod_original_sg_symbol_H-M P2(1)2(1)2(1)
_cod_database_code 7017703

loop_
_symmetry_equiv_pos_as_xyz
'x, y, z'
'-x+1/2, -y, z+1/2'
'x+1/2, -y+1/2, -z'
'-x, y+1/2, -z+1/2'

loop_
_atom_site_label
_atom_site_type_symbol
_atom_site_fract_x
_atom_site_fract_y
_atom_site_fract_z
_atom_site_U_iso_or_equiv
_atom_site_adp_type
_atom_site_occupancy
_atom_site_symmetry_multiplicity
_atom_site_calc_flag
_atom_site_refinement_flags
C1 C 0.5825(2) 1.1189(2) 0.20821(11) 0.0224(8) Uani 1 1 d .
C2 C 0.6621(2) 1.0825(2) 0.21870(12) 0.0271(8) Uani 1 1 d .
H2 H 0.7012 1.1018 0.2397 0.032 Uiso 1 1 calc R
C3 C 0.6708(2) 1.0125(2) 0.19167(12) 0.0228(8) Uani 1 1 d .
C4 C 0.7401(2) 0.9464(2) 0.18917(14) 0.0318(9) Uani 1 1 d .
H4A H 0.7295 0.9034 0.2110 0.048 Uiso 1 1 calc R
H4B H 0.7948 0.9722 0.1948 0.048 Uiso 1 1 calc R
H4C H 0.7403 0.9214 0.1601 0.048 Uiso 1 1 calc R
C5 C 0.5410(2) 1.1942(2) 0.22757(12) 0.0266(8) Uani 1 1 d .
H5A H 0.5431 1.2400 0.2066 0.040 Uiso 1 1 calc R
H5B H 0.5706 1.2103 0.2542 0.040 Uiso 1 1 calc R
H5C H 0.4824 1.1813 0.2345 0.040 Uiso 1 1 calc R
C6 C 0.5873(2) 1.1111(2) 0.06369(11) 0.0201(7) Uani 1 1 d .
C7 C 0.6087(2) 1.0744(2) 0.02316(12) 0.0282(9) Uani 1 1 d .
H7 H 0.6555 1.0879 0.0054 0.034 Uiso 1 1 calc R
C8 C 0.5466(2) 1.0141(2) 0.01449(11) 0.0222(8) Uani 1 1 d .
C9 C 0.5317(3) 0.9551(3) -0.02315(13) 0.0343(10) Uani 1 1 d .
H9A H 0.4906 0.9130 -0.0145 0.051 Uiso 1 1 calc R
H9B H 0.5847 0.9281 -0.0310 0.051 Uiso 1 1 calc R
H9C H 0.5102 0.9862 -0.0482 0.051 Uiso 1 1 calc R
C10 C 0.6338(2) 1.1775(2) 0.08974(12) 0.0274(8) Uani 1 1 d .
H10A H 0.5930 1.2153 0.1030 0.041 Uiso 1 1 calc R
H10B H 0.6710 1.2087 0.0703 0.041 Uiso 1 1 calc R
H10C H 0.6672 1.1510 0.1126 0.041 Uiso 1 1 calc R
C11 C 0.2119(2) 0.8746(2) -0.05705(11) 0.0264(8) Uani 1 1 d .
C12 C 0.1335(2) 0.8958(2) -0.07651(11) 0.0236(8) Uani 1 1 d .
H12 H 0.1231 0.9058 -0.1064 0.028 Uiso 1 1 calc R
C13 C 0.0744(2) 0.8990(2) -0.04221(11) 0.0228(8) Uani 1 1 d .
C14 C -0.0197(3) 0.9154(3) -0.04117(13) 0.0348(10) Uani 1 1 d .
H14A H -0.0499 0.8626 -0.0393 0.052 Uiso 1 1 calc R
H14B H -0.0364 0.9447 -0.0677 0.052 Uiso 1 1 calc R
H14C H -0.0333 0.9496 -0.0158 0.052 Uiso 1 1 calc R
C15 C 0.2964(3) 0.8649(3) -0.07959(12) 0.0418(11) Uani 1 1 d .
H15A H 0.3351 0.9077 -0.0691 0.063 Uiso 1 1 calc R
H15B H 0.2889 0.8708 -0.1111 0.063 Uiso 1 1 calc R
H15C H 0.3195 0.8100 -0.0732 0.063 Uiso 1 1 calc R
C16 C 0.2558(2) 0.6464(2) 0.03369(11) 0.0209(7) Uani 1 1 d .
C17 C 0.2472(2) 0.5793(2) 0.06350(11) 0.0229(8) Uani 1 1 d .
H17 H 0.2451 0.5220 0.0565 0.028 Uiso 1 1 calc R
C18 C 0.2422(2) 0.6143(2) 0.10527(11) 0.0215(7) Uani 1 1 d .
C19 C 0.2330(3) 0.5781(2) 0.15024(12) 0.0318(9) Uani 1 1 d .
H19A H 0.2887 0.5651 0.1620 0.048 Uiso 1 1 calc R
H19B H 0.1993 0.5274 0.1488 0.048 Uiso 1 1 calc R
H19C H 0.2051 0.6185 0.1692 0.048 Uiso 1 1 calc R
C20 C 0.2614(3) 0.6447(2) -0.01585(12) 0.0315(9) Uani 1 1 d .
H20A H 0.2072 0.6609 -0.0283 0.047 Uiso 1 1 calc R
H20B H 0.2758 0.5885 -0.0255 0.047 Uiso 1 1 calc R
H20C H 0.3049 0.6835 -0.0255 0.047 Uiso 1 1 calc R
C21 C 0.3165(2) 0.8606(2) 0.31858(11) 0.0247(8) Uani 1 1 d .
C22 C 0.3883(2) 0.8968(2) 0.33911(11) 0.0259(8) Uani 1 1 d .
H22 H 0.3999 0.8981 0.3694 0.031 Uiso 1 1 calc R
C23 C 0.4380(2) 0.9300(2) 0.30609(11) 0.0233(8) Uani 1 1 d .
C24 C 0.5206(3) 0.9773(3) 0.30634(14) 0.0346(10) Uani 1 1 d .
H24A H 0.5616 0.9483 0.2881 0.052 Uiso 1 1 calc R
H24B H 0.5419 0.9809 0.3362 0.052 Uiso 1 1 calc R
H24C H 0.5115 1.0334 0.2949 0.052 Uiso 1 1 calc R
C25 C 0.2427(3) 0.8164(3) 0.33959(13) 0.0409(11) Uani 1 1 d .
H25A H 0.1903 0.8440 0.3313 0.061 Uiso 1 1 calc R
H25B H 0.2489 0.8180 0.3713 0.061 Uiso 1 1 calc R
H25C H 0.2413 0.7586 0.3298 0.061 Uiso 1 1 calc R
C26 C 0.0738(2) 0.7861(2) 0.26319(10) 0.0208(8) Uani 1 1 d .
C27 C 0.0024(2) 0.8241(3) 0.28178(14) 0.0346(10) Uani 1 1 d .
H27 H -0.0454 0.7969 0.2935 0.041 Uiso 1 1 calc R
C28 C 0.0159(3) 0.9100(3) 0.27950(16) 0.0441(11) Uani 1 1 d .
C29 C -0.0360(4) 0.9844(4) 0.2930(3) 0.101(3) Uani 1 1 d .
H29A H -0.0055 1.0160 0.3152 0.152 Uiso 1 1 calc R
H29B H -0.0897 0.9655 0.3050 0.152 Uiso 1 1 calc R
H29C H -0.0463 1.0197 0.2677 0.152 Uiso 1 1 calc R
C30 C 0.0889(3) 0.6940(2) 0.25560(13) 0.0348(10) Uani 1 1 d .
H30A H 0.0866 0.6823 0.2244 0.052 Uiso 1 1 calc R
H30B H 0.0455 0.6618 0.2706 0.052 Uiso 1 1 calc R
H30C H 0.1443 0.6787 0.2669 0.052 Uiso 1 1 calc R
C31 C 0.0862(3) 1.2911(2) 0.10968(12) 0.0281(9) Uani 1 1 d .
C32 C 0.1429(3) 1.3590(2) 0.10866(12) 0.0310(9) Uani 1 1 d .
H32 H 0.1293 1.4153 0.1031 0.037 Uiso 1 1 calc R
C33 C 0.2232(3) 1.3267(2) 0.11741(12) 0.0279(9) Uani 1 1 d .
C34 C 0.3096(3) 1.3656(3) 0.12316(14) 0.0363(10) Uani 1 1 d .
H34A H 0.3135 1.3909 0.1521 0.054 Uiso 1 1 calc R
H34B H 0.3182 1.4083 0.1009 0.054 Uiso 1 1 calc R
H34C H 0.3529 1.3228 0.1202 0.054 Uiso 1 1 calc R
C35 C -0.0091(3) 1.2901(3) 0.10350(14) 0.0390(11) Uani 1 1 d .
H35A H -0.0227 1.2648 0.0754 0.058 Uiso 1 1 calc R
H35B H -0.0306 1.3470 0.1042 0.058 Uiso 1 1 calc R
H35C H -0.0351 1.2579 0.1269 0.058 Uiso 1 1 calc R
C36 C -0.0340(2) 1.1298(2) 0.00934(12) 0.0289(9) Uani 1 1 d .
C37 C -0.1065(2) 1.1116(2) 0.03342(12) 0.0295(9) Uani 1 1 d .
H37 H -0.1629 1.1150 0.0235 0.035 Uiso 1 1 calc R
C38 C -0.0791(2) 1.0869(2) 0.07553(12) 0.0266(8) Uani 1 1 d .
C39 C -0.1323(3) 1.0621(3) 0.11461(14) 0.0432(11) Uani 1 1 d .
H39A H -0.1064 1.0145 0.1292 0.065 Uiso 1 1 calc R
H39B H -0.1889 1.0471 0.1048 0.065 Uiso 1 1 calc R
H39C H -0.1358 1.1088 0.1349 0.065 Uiso 1 1 calc R
C40 C -0.0197(3) 1.1593(3) -0.03722(13) 0.0405(11) Uani 1 1 d .
H40A H 0.0347 1.1875 -0.0392 0.061 Uiso 1 1 calc R
H40B H -0.0645 1.1979 -0.0455 0.061 Uiso 1 1 calc R
H40C H -0.0202 1.1115 -0.0569 0.061 Uiso 1 1 calc R
C41 C 0.4874(2) 0.7960(2) 0.13888(12) 0.0217(8) Uani 1 1 d .
C42 C 0.0247(2) 0.8170(2) 0.12206(11) 0.0249(8) Uani 1 1 d .
C43 C 0.2789(2) 1.1289(2) 0.00872(11) 0.0208(7) Uani 1 1 d .
C44 C 0.2531(2) 1.1358(2) 0.24778(11) 0.0211(7) Uani 1 1 d .
N1 N 0.54452(17) 1.07355(17) 0.17590(9) 0.0182(6) Uani 1 1 d .
N2 N 0.60068(18) 1.00988(17) 0.16635(9) 0.0206(6) Uani 1 1 d .
H2A H 0.5919 0.9722 0.1462 0.025 Uiso 1 1 calc R
N3 N 0.51548(18) 1.07591(18) 0.07949(9) 0.0179(6) Uani 1 1 d .
N4 N 0.49371(18) 1.01622(18) 0.04862(9) 0.0198(6) Uani 1 1 d .
H4 H 0.4500 0.9834 0.0512 0.024 Uiso 1 1 calc R
N5 N 0.20196(18) 0.86450(18) -0.01314(9) 0.0193(6) Uani 1 1 d .
N6 N 0.11824(18) 0.88001(18) -0.00530(9) 0.0213(6) Uani 1 1 d .
H6A H 0.0954 0.8779 0.0207 0.026 Uiso 1 1 calc R
N7 N 0.25579(18) 0.72027(18) 0.05577(9) 0.0212(6) Uani 1 1 d .
N8 N 0.24736(18) 0.69834(18) 0.09929(9) 0.0206(6) Uani 1 1 d .
H8A H 0.2455 0.7345 0.1206 0.025 Uiso 1 1 calc R
N9 N 0.32320(17) 0.87003(18) 0.27432(9) 0.0186(6) Uani 1 1 d .
N10 N 0.39659(18) 0.91289(18) 0.26785(9) 0.0211(6) Uani 1 1 d .
H10 H 0.4151 0.9278 0.2421 0.025 Uiso 1 1 calc R
N11 N 0.13059(18) 0.84519(19) 0.25014(9) 0.0199(6) Uani 1 1 d .
N12 N 0.0944(2) 0.9203(2) 0.26010(11) 0.0336(8) Uani 1 1 d .
H12A H 0.1178 0.9686 0.2549 0.040 Uiso 1 1 calc R
N13 N 0.1293(2) 1.21913(19) 0.11800(9) 0.0231(7) Uani 1 1 d .
N14 N 0.2124(2) 1.24361(19) 0.12257(9) 0.0241(7) Uani 1 1 d .
H14 H 0.2537 1.2091 0.1282 0.029 Uiso 1 1 calc R
N15 N 0.00634(19) 1.08938(19) 0.07796(9) 0.0216(6) Uani 1 1 d .
N16 N 0.03235(19) 1.11527(18) 0.03696(9) 0.0222(6) Uani 1 1 d .
H16 H 0.0852 1.1216 0.0295 0.027 Uiso 1 1 calc R
O1 O 0.44490(15) 1.19431(14) 0.13895(7) 0.0198(5) Uani 1 1 d .
O2 O 0.44232(14) 0.95766(13) 0.13055(7) 0.0162(5) Uani 1 1 d .
O3 O 0.33991(14) 0.84502(14) 0.10194(7) 0.0182(5) Uani 1 1 d .
O4 O 0.35853(13) 0.86621(14) 0.18399(7) 0.0172(5) Uani 1 1 d .
O5 O 0.36665(15) 0.82550(14) 0.01166(7) 0.0213(5) Uani 1 1 d .
O6 O 0.16670(14) 0.86755(15) 0.07868(7) 0.0191(5) Uani 1 1 d .
O7 O 0.09781(14) 0.96467(14) 0.13630(7) 0.0192(5) Uani 1 1 d .
O8 O 0.18154(14) 0.83401(14) 0.15940(7) 0.0170(5) Uani 1 1 d .
O9 O 0.26041(15) 0.74086(14) 0.22263(7) 0.0200(5) Uani 1 1 d .
O10 O 0.23601(14) 0.97694(13) 0.21836(7) 0.0160(5) Uani 1 1 d .
O11 O 0.35876(14) 1.06725(14) 0.18813(7) 0.0163(5) Uani 1 1 d .
O12 O 0.20629(15) 1.09646(15) 0.16520(7) 0.0190(5) Uani 1 1 d .
O13 O 0.02754(16) 1.11050(17) 0.16656(8) 0.0278(6) Uani 1 1 d .
O14 O 0.30350(14) 0.97560(14) 0.04306(7) 0.0160(5) Uani 1 1 d .
O15 O 0.18134(14) 1.06744(14) 0.07274(7) 0.0166(5) Uani 1 1 d .
O16 O 0.33517(14) 1.09938(14) 0.09265(7) 0.0179(5) Uani 1 1 d .
P1 P 0.39802(5) 0.87485(5) 0.13851(3) 0.01412(17) Uani 1 1 d .
P2 P 0.12847(5) 0.87781(6) 0.12413(3) 0.01620(18) Uani 1 1 d .
P3 P 0.27349(6) 1.06068(5) 0.05989(3) 0.01522(18) Uani 1 1 d .
P4 P 0.26469(6) 1.06043(5) 0.20031(3) 0.01504(18) Uani 1 1 d .
Cl1 Cl 0.55653(6) 0.81201(6) 0.18486(4) 0.0337(2) Uani 1 1 d .
Cl2 Cl 0.44578(6) 0.69162(5) 0.14254(3) 0.0267(2) Uani 1 1 d .
Cl3 Cl 0.54789(7) 0.80693(6) 0.08912(3) 0.0392(3) Uani 1 1 d .
Cl4 Cl -0.03394(6) 0.82912(7) 0.17148(3) 0.0337(2) Uani 1 1 d .
Cl5 Cl -0.03844(6) 0.85721(7) 0.07699(3) 0.0363(2) Uani 1 1 d .
Cl6 Cl 0.04169(7) 0.70729(6) 0.11262(4) 0.0394(3) Uani 1 1 d .
Cl7 Cl 0.23540(6) 1.23118(5) 0.01908(3) 0.0277(2) Uani 1 1 d .
Cl8 Cl 0.21540(6) 1.08032(6) -0.03373(3) 0.0298(2) Uani 1 1 d .
Cl9 Cl 0.38448(6) 1.14071(6) -0.01131(3) 0.0316(2) Uani 1 1 d .
Cl10 Cl 0.31727(6) 1.10491(6) 0.29335(3) 0.0276(2) Uani 1 1 d .
Cl11 Cl 0.14415(6) 1.14118(6) 0.26522(3) 0.0308(2) Uani 1 1 d .
Cl12 Cl 0.28527(7) 1.23975(5) 0.23073(3) 0.0303(2) Uani 1 1 d .
V1 V 0.43435(3) 1.09364(3) 0.135692(17) 0.01506(12) Uani 1 1 d .
V2 V 0.28666(4) 0.84968(4) 0.042255(18) 0.01644(13) Uani 1 1 d .
V3 V 0.24914(3) 0.84040(3) 0.216249(18) 0.01490(12) Uani 1 1 d .
V4 V 0.09885(4) 1.08908(4) 0.130562(18) 0.01830(13) Uani 1 1 d .

loop_
_atom_site_aniso_label
_atom_site_aniso_U_11
_atom_site_aniso_U_22
_atom_site_aniso_U_33
_atom_site_aniso_U_23
_atom_site_aniso_U_13
_atom_site_aniso_U_12
C1 0.0209(18) 0.0259(19) 0.0203(17) 0.0031(15) 0.0015(15) -0.0067(15)
C2 0.023(2) 0.032(2) 0.0262(19) 0.0026(17) -0.0076(16) -0.0070(16)
C3 0.0169(18) 0.0228(19) 0.0285(19) 0.0063(16) 0.0008(16) -0.0006(14)
C4 0.021(2) 0.026(2) 0.048(2) 0.0057(18) -0.0040(18) 0.0033(16)
C5 0.025(2) 0.029(2) 0.0259(19) -0.0069(16) -0.0030(16) -0.0045(16)
C6 0.0185(18) 0.0223(19) 0.0195(17) 0.0034(14) -0.0010(14) -0.0008(14)
C7 0.024(2) 0.037(2) 0.0242(18) -0.0008(17) 0.0099(16) -0.0094(17)
C8 0.0154(18) 0.031(2) 0.0202(17) 0.0009(15) 0.0074(15) 0.0011(15)
C9 0.029(2) 0.044(3) 0.029(2) -0.0134(18) 0.0083(18) -0.0103(19)
C10 0.027(2) 0.026(2) 0.029(2) -0.0020(16) 0.0012(16) -0.0092(16)
C11 0.030(2) 0.029(2) 0.0196(17) -0.0023(16) 0.0017(16) -0.0091(16)
C12 0.031(2) 0.026(2) 0.0140(16) 0.0005(15) -0.0015(15) -0.0064(16)
C13 0.026(2) 0.0243(19) 0.0179(17) -0.0038(15) -0.0044(15) -0.0025(15)
C14 0.038(2) 0.044(3) 0.0224(19) -0.0055(18) -0.0068(18) 0.008(2)
C15 0.030(2) 0.077(3) 0.0192(19) 0.002(2) 0.0054(17) -0.009(2)
C16 0.0146(17) 0.0207(18) 0.0273(18) -0.0067(15) 0.0019(14) -0.0033(14)
C17 0.0168(18) 0.0208(18) 0.0312(19) -0.0063(15) 0.0006(15) -0.0014(14)
C18 0.0153(17) 0.0211(18) 0.0281(19) 0.0000(15) 0.0015(15) -0.0044(14)
C19 0.041(2) 0.024(2) 0.031(2) -0.0017(17) -0.0011(18) -0.0074(17)
C20 0.035(2) 0.031(2) 0.029(2) -0.0092(17) 0.0041(18) -0.0013(18)
C21 0.026(2) 0.029(2) 0.0188(17) 0.0034(16) -0.0017(15) 0.0049(16)
C22 0.030(2) 0.033(2) 0.0155(16) 0.0031(16) -0.0106(16) 0.0018(17)
C23 0.026(2) 0.0240(19) 0.0199(18) -0.0018(15) -0.0080(16) 0.0027(16)
C24 0.034(2) 0.036(2) 0.034(2) -0.0002(18) -0.0115(19) -0.0077(19)
C25 0.039(2) 0.061(3) 0.022(2) 0.0136(19) -0.0008(19) -0.013(2)
C26 0.0217(19) 0.028(2) 0.0127(16) 0.0040(14) -0.0004(14) -0.0033(15)
C27 0.023(2) 0.039(2) 0.042(2) 0.0069(19) 0.0082(18) -0.0039(17)
C28 0.033(2) 0.041(3) 0.058(3) 0.011(2) 0.028(2) 0.010(2)
C29 0.076(4) 0.049(3) 0.179(7) 0.026(4) 0.093(5) 0.028(3)
C30 0.035(2) 0.032(2) 0.037(2) -0.0015(18) 0.0123(19) -0.0109(18)
C31 0.038(2) 0.026(2) 0.0201(18) -0.0037(16) -0.0074(17) 0.0158(17)
C32 0.047(2) 0.020(2) 0.0262(19) -0.0030(16) -0.0060(18) 0.0104(18)
C33 0.040(2) 0.0195(19) 0.0244(19) -0.0015(15) 0.0021(17) 0.0046(16)
C34 0.036(2) 0.024(2) 0.049(3) 0.0040(19) 0.006(2) 0.0030(18)
C35 0.043(3) 0.034(2) 0.039(2) -0.012(2) -0.022(2) 0.0188(19)
C36 0.030(2) 0.034(2) 0.0235(19) 0.0012(17) -0.0068(17) 0.0034(17)
C37 0.0163(18) 0.036(2) 0.037(2) -0.0021(18) -0.0079(17) 0.0072(16)
C38 0.020(2) 0.028(2) 0.032(2) 0.0051(17) -0.0028(16) 0.0027(16)
C39 0.023(2) 0.068(3) 0.039(2) 0.018(2) -0.0009(19) 0.002(2)
C40 0.035(2) 0.063(3) 0.024(2) 0.007(2) -0.0100(18) 0.009(2)
C41 0.0246(19) 0.0155(17) 0.0250(18) 0.0035(15) 0.0049(15) -0.0004(14)
C42 0.0206(19) 0.031(2) 0.0230(19) 0.0032(16) -0.0056(15) -0.0055(16)
C43 0.0194(18) 0.0253(19) 0.0176(17) 0.0034(15) 0.0015(14) 0.0011(15)
C44 0.0214(18) 0.0245(18) 0.0174(16) 0.0036(14) 0.0005(14) 0.0043(15)
N1 0.0133(14) 0.0192(15) 0.0222(15) 0.0006(12) 0.0010(12) -0.0051(12)
N2 0.0186(16) 0.0188(15) 0.0244(15) -0.0028(12) -0.0048(13) -0.0010(12)
N3 0.0179(15) 0.0196(15) 0.0163(14) -0.0015(12) 0.0018(12) -0.0038(12)
N4 0.0207(16) 0.0210(15) 0.0178(15) -0.0005(12) 0.0024(13) -0.0072(12)
N5 0.0193(15) 0.0218(15) 0.0169(14) -0.0048(12) 0.0007(12) -0.0038(12)
N6 0.0224(16) 0.0254(16) 0.0161(14) 0.0011(12) 0.0053(12) -0.0003(13)
N7 0.0188(15) 0.0240(16) 0.0208(15) -0.0039(13) 0.0014(13) -0.0019(12)
N8 0.0244(16) 0.0175(15) 0.0200(14) -0.0027(12) 0.0011(13) -0.0027(12)
N9 0.0167(14) 0.0204(15) 0.0187(14) 0.0007(12) -0.0008(12) 0.0025(12)
N10 0.0214(16) 0.0221(16) 0.0199(14) 0.0036(13) -0.0010(13) -0.0031(13)
N11 0.0186(15) 0.0256(16) 0.0154(14) 0.0048(12) 0.0008(12) 0.0028(13)
N12 0.0262(18) 0.0240(17) 0.051(2) 0.0074(15) 0.0188(16) 0.0064(14)
N13 0.0275(17) 0.0243(16) 0.0176(15) -0.0006(13) -0.0042(13) 0.0077(13)
N14 0.0265(17) 0.0237(16) 0.0220(16) 0.0027(13) 0.0025(13) 0.0055(13)
N15 0.0203(16) 0.0267(17) 0.0178(15) 0.0012(13) -0.0016(12) 0.0025(13)
N16 0.0179(15) 0.0305(17) 0.0182(14) -0.0011(13) -0.0012(12) 0.0006(13)
O1 0.0209(13) 0.0195(12) 0.0191(12) -0.0007(10) -0.0021(10) -0.0015(10)
O2 0.0175(12) 0.0139(11) 0.0172(11) 0.0006(9) 0.0019(10) -0.0007(9)
O3 0.0198(12) 0.0179(12) 0.0169(11) -0.0009(10) -0.0012(10) -0.0019(10)
O4 0.0143(11) 0.0201(12) 0.0172(11) 0.0026(10) 0.0003(9) -0.0031(10)
O5 0.0229(13) 0.0239(13) 0.0171(12) -0.0035(10) 0.0024(10) -0.0030(10)
O6 0.0183(12) 0.0214(13) 0.0175(11) 0.0005(10) 0.0018(10) -0.0022(10)
O7 0.0190(12) 0.0228(13) 0.0157(11) 0.0036(10) 0.0000(10) 0.0037(10)
O8 0.0146(11) 0.0227(13) 0.0138(11) 0.0024(9) -0.0001(9) -0.0017(10)
O9 0.0186(12) 0.0234(13) 0.0180(12) 0.0021(10) -0.0017(10) -0.0017(10)
O10 0.0164(12) 0.0166(11) 0.0149(11) 0.0020(9) 0.0008(10) 0.0030(9)
O11 0.0166(12) 0.0174(12) 0.0148(11) 0.0003(9) 0.0012(10) -0.0003(9)
O12 0.0202(12) 0.0222(12) 0.0146(11) 0.0003(10) 0.0015(10) 0.0041(10)
O13 0.0233(14) 0.0383(15) 0.0217(12) 0.0010(11) 0.0030(11) 0.0079(11)
O14 0.0146(12) 0.0177(12) 0.0156(11) 0.0000(9) -0.0002(9) 0.0005(10)
O15 0.0157(12) 0.0198(12) 0.0143(11) 0.0028(9) -0.0020(9) 0.0000(10)
O16 0.0183(12) 0.0205(13) 0.0149(11) 0.0016(10) -0.0022(9) 0.0003(10)
P1 0.0122(4) 0.0140(4) 0.0161(4) -0.0005(3) 0.0014(3) 0.0000(3)
P2 0.0124(4) 0.0204(4) 0.0158(4) 0.0014(3) 0.0005(3) -0.0013(3)
P3 0.0161(4) 0.0169(4) 0.0127(4) 0.0015(3) 0.0011(3) -0.0007(3)
P4 0.0164(4) 0.0153(4) 0.0134(4) -0.0008(3) 0.0008(3) 0.0025(3)
Cl1 0.0214(5) 0.0273(5) 0.0525(6) 0.0124(4) -0.0139(4) -0.0026(4)
Cl2 0.0300(5) 0.0157(4) 0.0346(5) 0.0013(4) 0.0040(4) 0.0012(4)
Cl3 0.0397(6) 0.0309(5) 0.0469(6) 0.0105(5) 0.0287(5) 0.0137(5)
Cl4 0.0199(5) 0.0553(7) 0.0258(5) 0.0086(4) 0.0041(4) -0.0079(4)
Cl5 0.0193(5) 0.0636(7) 0.0258(5) 0.0121(5) -0.0079(4) -0.0085(5)
Cl6 0.0313(5) 0.0319(6) 0.0549(6) -0.0041(5) -0.0047(5) -0.0128(4)
Cl7 0.0384(5) 0.0203(4) 0.0244(4) 0.0070(4) 0.0011(4) 0.0036(4)
Cl8 0.0401(6) 0.0326(5) 0.0168(4) 0.0025(4) -0.0062(4) -0.0040(4)
Cl9 0.0275(5) 0.0367(5) 0.0307(5) 0.0125(4) 0.0110(4) -0.0030(4)
Cl10 0.0335(5) 0.0326(5) 0.0168(4) -0.0035(4) -0.0061(4) 0.0062(4)
Cl11 0.0244(5) 0.0386(6) 0.0295(5) -0.0079(4) 0.0066(4) 0.0090(4)
Cl12 0.0466(6) 0.0175(4) 0.0269(5) -0.0030(4) 0.0009(4) 0.0011(4)
V1 0.0149(3) 0.0144(3) 0.0159(3) -0.0002(2) 0.0005(2) -0.0008(2)
V2 0.0156(3) 0.0175(3) 0.0162(3) -0.0013(2) 0.0014(2) -0.0017(2)
V3 0.0140(3) 0.0162(3) 0.0145(3) 0.0021(2) 0.0005(2) 0.0004(2)
V4 0.0172(3) 0.0218(3) 0.0159(3) 0.0013(2) 0.0003(2) 0.0055(2)

loop_
_atom_type_symbol
_atom_type_description
_atom_type_scat_dispersion_real
_atom_type_scat_dispersion_imag
_atom_type_scat_source
C C 0.0033 0.0016 'International Tables Vol C Tables 4.2.6.8 and 6.1.1.4'
H H 0.0000 0.0000 'International Tables Vol C Tables 4.2.6.8 and 6.1.1.4'
N N 0.0061 0.0033 'International Tables Vol C Tables 4.2.6.8 and 6.1.1.4'
O O 0.0106 0.0060 'International Tables Vol C Tables 4.2.6.8 and 6.1.1.4'
P P 0.1023 0.0942 'International Tables Vol C Tables 4.2.6.8 and 6.1.1.4'
Cl Cl 0.1484 0.1585 'International Tables Vol C Tables 4.2.6.8 and 6.1.1.4'
V V 0.3005 0.5294 'International Tables Vol C Tables 4.2.6.8 and 6.1.1.4'

loop_
_geom_angle_atom_site_label_1
_geom_angle_atom_site_label_2
_geom_angle_atom_site_label_3
_geom_angle
N1 C1 C2 109.5(3)
N1 C1 C5 121.5(3)
C2 C1 C5 129.0(3)
C3 C2 C1 106.4(3)
C3 C2 H2 126.8
C1 C2 H2 126.8
N2 C3 C2 106.4(3)
N2 C3 C4 122.6(3)
C2 C3 C4 131.0(3)
C3 C4 H4A 109.5
C3 C4 H4B 109.5
H4A C4 H4B 109.5
C3 C4 H4C 109.5
H4A C4 H4C 109.5
H4B C4 H4C 109.5
C1 C5 H5A 109.5
C1 C5 H5B 109.5
H5A C5 H5B 109.5
C1 C5 H5C 109.5
H5A C5 H5C 109.5
H5B C5 H5C 109.5
N3 C6 C7 109.9(3)
N3 C6 C10 120.7(3)
C7 C6 C10 129.4(3)
C8 C7 C6 106.5(3)
C8 C7 H7 126.7
C6 C7 H7 126.7
N4 C8 C7 105.8(3)
N4 C8 C9 120.9(3)
C7 C8 C9 133.3(3)
C8 C9 H9A 109.5
C8 C9 H9B 109.5
H9A C9 H9B 109.5
C8 C9 H9C 109.5
H9A C9 H9C 109.5
H9B C9 H9C 109.5
C6 C10 H10A 109.5
C6 C10 H10B 109.5
H10A C10 H10B 109.5
C6 C10 H10C 109.5
H10A C10 H10C 109.5
H10B C10 H10C 109.5
N5 C11 C12 109.9(3)
N5 C11 C15 122.7(3)
C12 C11 C15 127.4(3)
C13 C12 C11 106.1(3)
C13 C12 H12 126.9
C11 C12 H12 126.9
N6 C13 C12 105.8(3)
N6 C13 C14 121.6(3)
C12 C13 C14 132.6(3)
C13 C14 H14A 109.5
C13 C14 H14B 109.5
H14A C14 H14B 109.5
C13 C14 H14C 109.5
H14A C14 H14C 109.5
H14B C14 H14C 109.5
C11 C15 H15A 109.5
C11 C15 H15B 109.5
H15A C15 H15B 109.5
C11 C15 H15C 109.5
H15A C15 H15C 109.5
H15B C15 H15C 109.5
N7 C16 C17 109.9(3)
N7 C16 C20 120.7(3)
C17 C16 C20 129.4(3)
C18 C17 C16 106.8(3)
C18 C17 H17 126.6
C16 C17 H17 126.6
N8 C18 C17 105.7(3)
N8 C18 C19 120.8(3)
C17 C18 C19 133.5(3)
C18 C19 H19A 109.5
C18 C19 H19B 109.5
H19A C19 H19B 109.5
C18 C19 H19C 109.5
H19A C19 H19C 109.5
H19B C19 H19C 109.5
C16 C20 H20A 109.5
C16 C20 H20B 109.5
H20A C20 H20B 109.5
C16 C20 H20C 109.5
H20A C20 H20C 109.5
H20B C20 H20C 109.5
N9 C21 C22 109.2(3)
N9 C21 C25 122.3(3)
C22 C21 C25 128.5(3)
C23 C22 C21 106.8(3)
C23 C22 H22 126.6
C21 C22 H22 126.6
N10 C23 C22 105.9(3)
N10 C23 C24 121.3(3)
C22 C23 C24 132.8(3)
C23 C24 H24A 109.5
C23 C24 H24B 109.5
H24A C24 H24B 109.5
C23 C24 H24C 109.5
H24A C24 H24C 109.5
H24B C24 H24C 109.5
C21 C25 H25A 109.5
C21 C25 H25B 109.5
H25A C25 H25B 109.5
C21 C25 H25C 109.5
H25A C25 H25C 109.5
H25B C25 H25C 109.5
N11 C26 C27 110.3(3)
N11 C26 C30 121.9(3)
C27 C26 C30 127.8(3)
C28 C27 C26 106.5(3)
C28 C27 H27 126.7
C26 C27 H27 126.7
N12 C28 C27 106.0(4)
N12 C28 C29 120.8(4)
C27 C28 C29 133.2(4)
C28 C29 H29A 109.5
C28 C29 H29B 109.5
H29A C29 H29B 109.5
C28 C29 H29C 109.5
H29A C29 H29C 109.5
H29B C29 H29C 109.5
C26 C30 H30A 109.5
C26 C30 H30B 109.5
H30A C30 H30B 109.5
C26 C30 H30C 109.5
H30A C30 H30C 109.5
H30B C30 H30C 109.5
N13 C31 C32 109.8(3)
N13 C31 C35 120.7(4)
C32 C31 C35 129.5(3)
C33 C32 C31 106.7(3)
C33 C32 H32 126.6
C31 C32 H32 126.6
N14 C33 C32 105.8(3)
N14 C33 C34 120.5(3)
C32 C33 C34 133.7(4)
C33 C34 H34A 109.5
C33 C34 H34B 109.5
H34A C34 H34B 109.5
C33 C34 H34C 109.5
H34A C34 H34C 109.5
H34B C34 H34C 109.5
C31 C35 H35A 109.5
C31 C35 H35B 109.5
H35A C35 H35B 109.5
C31 C35 H35C 109.5
H35A C35 H35C 109.5
H35B C35 H35C 109.5
N16 C36 C37 105.7(3)
N16 C36 C40 121.2(3)
C37 C36 C40 133.1(3)
C36 C37 C38 106.7(3)
C36 C37 H37 126.7
C38 C37 H37 126.7
N15 C38 C37 110.4(3)
N15 C38 C39 121.3(3)
C37 C38 C39 128.4(3)
C38 C39 H39A 109.5
C38 C39 H39B 109.5
H39A C39 H39B 109.5
C38 C39 H39C 109.5
H39A C39 H39C 109.5
H39B C39 H39C 109.5
C36 C40 H40A 109.5
C36 C40 H40B 109.5
H40A C40 H40B 109.5
C36 C40 H40C 109.5
H40A C40 H40C 109.5
H40B C40 H40C 109.5
Cl1 C41 Cl2 107.80(18)
Cl1 C41 Cl3 108.76(19)
Cl2 C41 Cl3 109.62(19)
Cl1 C41 P1 111.30(18)
Cl2 C41 P1 110.29(19)
Cl3 C41 P1 109.03(18)
Cl4 C42 Cl6 108.67(19)
Cl4 C42 Cl5 108.5(2)
Cl6 C42 Cl5 107.86(19)
Cl4 C42 P2 111.28(19)
Cl6 C42 P2 112.0(2)
Cl5 C42 P2 108.40(19)
Cl9 C43 Cl7 108.66(19)
Cl9 C43 Cl8 108.50(18)
Cl7 C43 Cl8 107.67(18)
Cl9 C43 P3 112.49(18)
Cl7 C43 P3 111.03(17)
Cl8 C43 P3 108.33(18)
Cl10 C44 Cl11 108.93(18)
Cl10 C44 Cl12 108.49(19)
Cl11 C44 Cl12 107.96(18)
Cl10 C44 P4 111.29(18)
Cl11 C44 P4 110.39(19)
Cl12 C44 P4 109.70(17)
C1 N1 N2 105.2(3)
C1 N1 V1 133.5(2)
N2 N1 V1 120.6(2)
C3 N2 N1 112.5(3)
C3 N2 H2A 123.8
N1 N2 H2A 123.8
C6 N3 N4 104.6(3)
C6 N3 V1 136.5(2)
N4 N3 V1 118.9(2)
C8 N4 N3 113.1(3)
C8 N4 H4 123.4
N3 N4 H4 123.4
C11 N5 N6 105.3(3)
C11 N5 V2 135.3(2)
N6 N5 V2 118.7(2)
C13 N6 N5 112.9(3)
C13 N6 H6A 123.6
N5 N6 H6A 123.6
C16 N7 N8 104.8(3)
C16 N7 V2 137.4(2)
N8 N7 V2 116.6(2)
C18 N8 N7 112.7(3)
C18 N8 H8A 123.6
N7 N8 H8A 123.6
N10 N9 C21 105.4(3)
N10 N9 V3 116.7(2)
C21 N9 V3 137.8(2)
N9 N10 C23 112.6(3)
N9 N10 H10 123.7
C23 N10 H10 123.7
C26 N11 N12 105.7(3)
C26 N11 V3 133.8(2)
N12 N11 V3 120.4(2)
N11 N12 C28 111.4(3)
N11 N12 H12A 124.3
C28 N12 H12A 124.3
C31 N13 N14 104.8(3)
C31 N13 V4 137.1(3)
N14 N13 V4 117.8(2)
C33 N14 N13 112.9(3)
C33 N14 H14 123.6
N13 N14 H14 123.6
C38 N15 N16 104.8(3)
C38 N15 V4 135.4(2)
N16 N15 V4 118.1(2)
C36 N16 N15 112.5(3)
C36 N16 H16 123.8
N15 N16 H16 123.8
P1 O2 V1 146.21(14)
P1 O3 V2 155.01(15)
P1 O4 V3 143.71(14)
P2 O6 V2 144.17(14)
P2 O7 V4 152.64(15)
P2 O8 V3 149.32(14)
P4 O10 V3 147.03(14)
P4 O11 V1 140.41(14)
P4 O12 V4 149.31(15)
P3 O14 V2 147.71(14)
P3 O15 V4 141.48(13)
P3 O16 V1 152.92(15)
O2 P1 O3 115.74(13)
O2 P1 O4 114.37(13)
O3 P1 O4 113.05(13)
O2 P1 C41 103.82(14)
O3 P1 C41 104.19(14)
O4 P1 C41 103.82(14)
O7 P2 O6 116.64(13)
O7 P2 O8 114.91(13)
O6 P2 O8 111.92(13)
O7 P2 C42 101.61(15)
O6 P2 C42 104.81(15)
O8 P2 C42 105.05(14)
O15 P3 O16 114.56(13)
O15 P3 O14 116.69(13)
O16 P3 O14 112.50(13)
O15 P3 C43 102.39(14)
O16 P3 C43 105.97(14)
O14 P3 C43 102.74(14)
O10 P4 O12 114.06(13)
O10 P4 O11 116.11(13)
O12 P4 O11 112.83(13)
O10 P4 C44 104.76(14)
O12 P4 C44 103.74(14)
O11 P4 C44 103.51(14)
O1 V1 O11 102.56(10)
O1 V1 O16 94.21(11)
O11 V1 O16 93.71(9)
O1 V1 N1 91.73(11)
O11 V1 N1 89.72(10)
O16 V1 N1 172.33(10)
O1 V1 N3 96.79(11)
O11 V1 N3 160.51(10)
O16 V1 N3 87.16(10)
N1 V1 N3 87.33(11)
O1 V1 O2 170.78(11)
O11 V1 O2 83.34(9)
O16 V1 O2 92.45(9)
N1 V1 O2 81.13(10)
N3 V1 O2 77.17(10)
O5 V2 O3 100.80(11)
O5 V2 O14 98.15(11)
O3 V2 O14 88.34(9)
O5 V2 N7 93.27(11)
O3 V2 N7 83.46(10)
O14 V2 N7 167.02(10)
O5 V2 N5 93.33(11)
O3 V2 N5 165.85(10)
O14 V2 N5 88.96(10)
N7 V2 N5 96.55(11)
O5 V2 O6 171.24(11)
O3 V2 O6 84.72(9)
O14 V2 O6 88.74(9)
N7 V2 O6 80.52(10)
N5 V2 O6 81.34(10)
O9 V3 O4 99.51(11)
O9 V3 O8 96.36(10)
O4 V3 O8 92.48(9)
O9 V3 N11 94.21(12)
O4 V3 N11 166.20(11)
O8 V3 N11 87.41(10)
O9 V3 N9 93.30(11)
O4 V3 N9 83.86(10)
O8 V3 N9 170.13(10)
N11 V3 N9 93.96(11)
O9 V3 O10 171.34(10)
O4 V3 O10 83.82(9)
O8 V3 O10 91.46(9)
N11 V3 O10 82.39(10)
N9 V3 O10 79.05(10)
O13 V4 O7 98.43(12)
O13 V4 O12 102.71(11)
O7 V4 O12 91.12(10)
O13 V4 N13 94.11(12)
O7 V4 N13 166.53(11)
O12 V4 N13 81.29(10)
O13 V4 N15 91.90(12)
O7 V4 N15 93.52(10)
O12 V4 N15 163.85(10)
N13 V4 N15 90.96(11)
O13 V4 O15 170.31(11)
O7 V4 O15 85.36(9)
O12 V4 O15 86.06(9)
N13 V4 O15 83.05(10)
N15 V4 O15 78.92(10)

loop_
_geom_bond_atom_site_label_1
_geom_bond_atom_site_label_2
_geom_bond_distance
C1 N1 1.346(4)
C1 C2 1.404(5)
C1 C5 1.474(5)
C2 C3 1.380(5)
C2 H2 0.9300
C3 N2 1.334(4)
C3 C4 1.505(5)
C4 H4A 0.9600
C4 H4B 0.9600
C4 H4C 0.9600
C5 H5A 0.9600
C5 H5B 0.9600
C5 H5C 0.9600
C6 N3 1.338(4)
C6 C7 1.392(5)
C6 C10 1.498(5)
C7 C8 1.383(5)
C7 H7 0.9300
C8 N4 1.319(4)
C8 C9 1.486(5)
C9 H9A 0.9600
C9 H9B 0.9600
C9 H9C 0.9600
C10 H10A 0.9600
C10 H10B 0.9600
C10 H10C 0.9600
C11 N5 1.341(4)
C11 C12 1.397(5)
C11 C15 1.490(5)
C12 C13 1.385(5)
C12 H12 0.9300
C13 N6 1.339(4)
C13 C14 1.491(5)
C14 H14A 0.9600
C14 H14B 0.9600
C14 H14C 0.9600
C15 H15A 0.9600
C15 H15B 0.9600
C15 H15C 0.9600
C16 N7 1.343(4)
C16 C17 1.396(5)
C16 C20 1.495(5)
C17 C18 1.376(5)
C17 H17 0.9300
C18 N8 1.342(4)
C18 C19 1.477(5)
C19 H19A 0.9600
C19 H19B 0.9600
C19 H19C 0.9600
C20 H20A 0.9600
C20 H20B 0.9600
C20 H20C 0.9600
C21 N9 1.346(4)
C21 C22 1.402(5)
C21 C25 1.487(5)
C22 C23 1.365(5)
C22 H22 0.9300
C23 N10 1.348(4)
C23 C24 1.490(5)
C24 H24A 0.9600
C24 H24B 0.9600
C24 H24C 0.9600
C25 H25A 0.9600
C25 H25B 0.9600
C25 H25C 0.9600
C26 N11 1.345(4)
C26 C27 1.383(5)
C26 C30 1.492(5)
C27 C28 1.375(6)
C27 H27 0.9300
C28 N12 1.366(5)
C28 C29 1.484(6)
C29 H29A 0.9600
C29 H29B 0.9600
C29 H29C 0.9600
C30 H30A 0.9600
C30 H30B 0.9600
C30 H30C 0.9600
C31 N13 1.344(4)
C31 C32 1.391(6)
C31 C35 1.499(6)
C32 C33 1.378(6)
C32 H32 0.9300
C33 N14 1.332(5)
C33 C34 1.491(6)
C34 H34A 0.9600
C34 H34B 0.9600
C34 H34C 0.9600
C35 H35A 0.9600
C35 H35B 0.9600
C35 H35C 0.9600
C36 N16 1.348(4)
C36 C37 1.374(5)
C36 C40 1.495(5)
C37 C38 1.394(5)
C37 H37 0.9300
C38 N15 1.335(5)
C38 C39 1.493(5)
C39 H39A 0.9600
C39 H39B 0.9600
C39 H39C 0.9600
C40 H40A 0.9600
C40 H40B 0.9600
C40 H40C 0.9600
C41 Cl1 1.774(4)
C41 Cl2 1.776(3)
C41 Cl3 1.780(4)
C41 P1 1.869(3)
C42 Cl4 1.758(4)
C42 Cl6 1.776(4)
C42 Cl5 1.794(4)
C42 P2 1.884(4)
C43 Cl9 1.763(4)
C43 Cl7 1.780(4)
C43 Cl8 1.791(3)
C43 P3 1.883(3)
C44 Cl10 1.768(3)
C44 Cl11 1.780(4)
C44 Cl12 1.792(4)
C44 P4 1.870(4)
N1 N2 1.365(4)
N1 V1 2.126(3)
N2 H2A 0.8600
N3 N4 1.367(4)
N3 V1 2.132(3)
N4 H4 0.8600
N5 N6 1.349(4)
N5 V2 2.141(3)
N6 H6A 0.8600
N7 N8 1.362(4)
N7 V2 2.140(3)
N8 H8A 0.8600
N9 N10 1.344(4)
N9 V3 2.148(3)
N10 H10 0.8600
N11 N12 1.347(4)
N11 V3 2.113(3)
N12 H12A 0.8600
N13 N14 1.359(4)
N13 V4 2.143(3)
N14 H14 0.8600
N15 N16 1.363(4)
N15 V4 2.143(3)
N16 H16 0.8600
O1 V1 1.602(2)
O2 P1 1.499(2)
O2 V1 2.157(2)
O3 P1 1.502(2)
O3 V2 1.982(2)
O4 P1 1.508(2)
O4 V3 2.005(2)
O5 V2 1.597(2)
O6 P2 1.502(2)
O6 V2 2.187(2)
O7 P2 1.499(2)
O7 V4 1.973(2)
O8 P2 1.514(2)
O8 V3 2.014(2)
O9 V3 1.594(2)
O10 P4 1.495(2)
O10 V3 2.168(2)
O11 P4 1.516(2)
O11 V1 2.015(2)
O12 P4 1.507(2)
O12 V4 1.978(2)
O13 V4 1.590(2)
O14 P3 1.511(2)
O14 V2 2.007(2)
O15 P3 1.492(2)
O15 V4 2.192(2)
O16 P3 1.508(2)
O16 V1 2.020(2)
